data_1510539
loop_
_publ_author_name
'Palenzona, A.'
'Gschneidner, K.A.jr.'
'Bruzzone, G.'
'McMasters, O.D.'

_publ_section_title
;
 Stoichiometry, crystal structure and some melting points of the
 lanthanide-gold alloys
;
_journal_name_full 'Journal of the Less-Common Metals'
_journal_page_first 135
_journal_page_last 160
_journal_paper_doi 10.1016/0022-5088(71)90125-1
_journal_volume 25
_journal_year 1971
_chemical_formula_sum 'Au4 Ho'
_space_group_IT_number 87
_symmetry_space_group_name_Hall '-I 4'
_symmetry_space_group_name_H-M 'I 4/m'
_cell_angle_alpha 90
_cell_angle_beta 90
_cell_angle_gamma 90
_cell_formula_units_Z 2
_cell_length_a 6.6534
_cell_length_b 6.6534
_cell_length_c 4.174
_cell_volume 184.774
_citation_journal_id_ASTM JCOMAH
_cod_data_source_file gold_640.cif
_cod_data_source_block Au4Ho1
_cod_original_cell_volume 184.7735
_cod_original_formula_sum 'Au4 Ho1'
_cod_database_code 1510539

loop_
_symmetry_equiv_pos_as_xyz
x,y,z
-y,x,z
-x,-y,z
y,-x,z
-x,-y,-z
y,-x,-z
x,y,-z
-y,x,-z
x+1/2,y+1/2,z+1/2
-y+1/2,x+1/2,z+1/2
-x+1/2,-y+1/2,z+1/2
y+1/2,-x+1/2,z+1/2
-x+1/2,-y+1/2,-z+1/2
y+1/2,-x+1/2,-z+1/2
x+1/2,y+1/2,-z+1/2
-y+1/2,x+1/2,-z+1/2

loop_
_atom_site_label
_atom_site_type_symbol
_atom_site_fract_x
_atom_site_fract_y
_atom_site_fract_z
_atom_site_occupancy
_atom_site_U_iso_or_equiv
Au1 Au 0.2 0.4 0 1 0.0
Ho1 Ho 0 0 0 1 0.0
